data_7006447
loop_
_publ_author_name
'Nairn, Alison K.'
'Archibald, Stephen J.'
'Bhalla, Rajiv'
'Boxwell, Clive J.'
'Whitwood, Adrian C.'
'Walton, Paul H.'

_publ_section_title
;
 Syntheses of copper(I)cis-1,3,5-tri-iminocyclohexane complexes.
;
_journal_issue 14
_journal_name_full 'Dalton transactions (Cambridge, England : 2003)'
_journal_page_first 1790
_journal_page_last 1795
_journal_paper_doi 10.1039/b510703b
_journal_year 2006
_chemical_formula_moiety 'C33 H33 Br Cu N3'
_chemical_formula_sum 'C33 H33 Br Cu N3'
_chemical_formula_weight 615.07
_chemical_name_systematic
;
?
;
_space_group_IT_number 29
_symmetry_cell_setting orthorhombic
_symmetry_space_group_name_Hall 'P 2c -2ac'
_symmetry_space_group_name_H-M 'P c a 21'
_atom_sites_solution_hydrogens geom
_atom_sites_solution_primary direct
_atom_sites_solution_secondary difmap
_audit_creation_method SHELXL-97
_cell_angle_alpha 90.00
_cell_angle_beta 90.00
_cell_angle_gamma 90.00
_cell_formula_units_Z 8
_cell_length_a 12.957(3)
_cell_length_b 21.405(5)
_cell_length_c 21.458(5)
_cell_measurement_reflns_used 5633
_cell_measurement_temperature 100(2)
_cell_measurement_theta_max 28.28
_cell_measurement_theta_min 2.47
_cell_volume 5951(2)
_computing_cell_refinement 'Bruker SMART'
_computing_data_collection 'Bruker SMART'
_computing_data_reduction 'Bruker SAINT'
_computing_molecular_graphics 'Bruker SHELXTL'
_computing_publication_material 'Bruker SHELXTL'
_computing_structure_refinement 'SHELXL-97 (Sheldrick, 1997)'
_computing_structure_solution 'SHELXS-97 (Sheldrick, 1990)'
_diffrn_ambient_temperature 100(2)
_diffrn_measured_fraction_theta_full 0.998
_diffrn_measured_fraction_theta_max 0.998
_diffrn_measurement_device_type 'CCD area detector'
_diffrn_measurement_method 'phi and omega scans'
_diffrn_radiation_monochromator graphite
_diffrn_radiation_source 'fine-focus sealed tube'
_diffrn_radiation_type MoK\a
_diffrn_radiation_wavelength 0.71073
_diffrn_reflns_av_R_equivalents 0.0623
_diffrn_reflns_av_sigmaI/netI 0.0658
_diffrn_reflns_limit_h_max 16
_diffrn_reflns_limit_h_min -17
_diffrn_reflns_limit_k_max 28
_diffrn_reflns_limit_k_min -28
_diffrn_reflns_limit_l_max 28
_diffrn_reflns_limit_l_min -28
_diffrn_reflns_number 60979
_diffrn_reflns_theta_full 28.33
_diffrn_reflns_theta_max 28.33
_diffrn_reflns_theta_min 0.95
_exptl_absorpt_coefficient_mu 2.102
_exptl_absorpt_correction_T_max 0.940
_exptl_absorpt_correction_T_min 0.799
_exptl_absorpt_correction_type multi-scan
_exptl_absorpt_process_details 'SADABS v2.03; (Sheldrick)'
_exptl_crystal_colour red
_exptl_crystal_density_diffrn 1.373
_exptl_crystal_density_meas 0
_exptl_crystal_density_method 'not measured'
_exptl_crystal_description blocks
_exptl_crystal_F_000 2528
_exptl_crystal_size_max 0.24
_exptl_crystal_size_mid 0.11
_exptl_crystal_size_min 0.03
_refine_diff_density_max 0.573
_refine_diff_density_min -0.381
_refine_diff_density_rms 0.080
_refine_ls_abs_structure_details 'Flack H D (1983), Acta Cryst. A39, 876-881'
_refine_ls_abs_structure_Flack 0.000(8)
_refine_ls_extinction_method none
_refine_ls_goodness_of_fit_ref 1.052
_refine_ls_hydrogen_treatment constr
_refine_ls_matrix_type full
_refine_ls_number_parameters 686
_refine_ls_number_reflns 14757
_refine_ls_number_restraints 1
_refine_ls_restrained_S_all 1.052
_refine_ls_R_factor_all 0.0664
_refine_ls_R_factor_gt 0.0416
_refine_ls_shift/su_max 0.001
_refine_ls_shift/su_mean 0.000
_refine_ls_structure_factor_coef Fsqd
_refine_ls_weighting_details 'calc w=1/[\s^2^(Fo^2^)+(0.0240P)^2^+2.5030P] where P=(Fo^2^+2Fc^2^)/3'
_refine_ls_weighting_scheme calc
_refine_ls_wR_factor_gt 0.0684
_refine_ls_wR_factor_ref 0.0773
_reflns_number_gt 11925
_reflns_number_total 14757
_reflns_threshold_expression >2sigma(I)
_cod_data_source_file b510703b.txt
_cod_data_source_block phw0508a
_cod_depositor_comments
;
The following automatic conversions were performed:
'_symmetry_cell_setting' value 'Orthorhombic' changed to 'orthorhombic'
according to '/home/saulius/struct/CIF-dictionaries/cif_core.dic'
dictionary named 'cif_core.dic' version 2.4.1 from 2010-06-29.

Automatic conversion script
Id: cif_fix_enum 1527 2010-12-29 10:47:43Z saulius 
;
_cod_original_sg_symbol_H-M Pca2(1)
_cod_database_code 7006447

loop_
_symmetry_equiv_pos_as_xyz
'x, y, z'
'-x, -y, z+1/2'
'x+1/2, -y, z'
'-x+1/2, y, z+1/2'

loop_
_atom_site_label
_atom_site_type_symbol
_atom_site_fract_x
_atom_site_fract_y
_atom_site_fract_z
_atom_site_U_iso_or_equiv
_atom_site_adp_type
_atom_site_occupancy
_atom_site_symmetry_multiplicity
_atom_site_calc_flag
_atom_site_refinement_flags
_atom_site_disorder_assembly
_atom_site_disorder_group
Br1 Br 0.56409(2) 0.875778(15) 0.830729(17) 0.01930(8) Uani 1 1 d . . .
Br2 Br 0.47216(3) 0.614804(17) 0.492474(17) 0.02328(8) Uani 1 1 d . . .
C1 C 0.1820(3) 0.83869(17) 0.89443(18) 0.0223(8) Uani 1 1 d . . .
H1 H 0.1163 0.8628 0.8901 0.027 Uiso 1 1 calc R . .
C2 C 0.2024(3) 0.82878(18) 0.96375(18) 0.0257(9) Uani 1 1 d . . .
H2A H 0.1382 0.8134 0.9835 0.031 Uiso 1 1 calc R . .
H2B H 0.2193 0.8696 0.9828 0.031 Uiso 1 1 calc R . .
C3 C 0.2901(3) 0.78255(18) 0.97864(18) 0.0247(9) Uani 1 1 d . . .
H3 H 0.2881 0.7730 1.0242 0.030 Uiso 1 1 calc R . .
C4 C 0.2759(3) 0.72155(16) 0.94278(19) 0.0263(9) Uani 1 1 d . . .
H4A H 0.2177 0.6983 0.9617 0.032 Uiso 1 1 calc R . .
H4B H 0.3388 0.6959 0.9481 0.032 Uiso 1 1 calc R . .
C5 C 0.2547(3) 0.72860(16) 0.87287(19) 0.0240(8) Uani 1 1 d . . .
H5 H 0.2318 0.6872 0.8563 0.029 Uiso 1 1 calc R . .
C6 C 0.1684(3) 0.77616(16) 0.86119(19) 0.0234(8) Uani 1 1 d . . .
H6A H 0.1637 0.7840 0.8158 0.028 Uiso 1 1 calc R . .
H6B H 0.1021 0.7575 0.8746 0.028 Uiso 1 1 calc R . .
C7 C 0.2454(3) 0.93068(16) 0.84745(16) 0.0199(8) Uani 1 1 d . . .
H7 H 0.1775 0.9467 0.8524 0.024 Uiso 1 1 calc R . .
C8 C 0.3236(3) 0.96941(16) 0.81920(17) 0.0200(8) Uani 1 1 d . . .
H8 H 0.3904 0.9520 0.8133 0.024 Uiso 1 1 calc R . .
C9 C 0.3078(3) 1.02795(16) 0.80096(17) 0.0200(8) Uani 1 1 d . . .
H9 H 0.2403 1.0444 0.8065 0.024 Uiso 1 1 calc R . .
C10 C 0.3851(3) 1.06950(17) 0.77303(18) 0.0209(8) Uani 1 1 d . . .
C11 C 0.3593(3) 1.13165(17) 0.76167(19) 0.0249(8) Uani 1 1 d . . .
H11 H 0.2923 1.1464 0.7720 0.030 Uiso 1 1 calc R . .
C12 C 0.4310(3) 1.17221(18) 0.73533(19) 0.0279(9) Uani 1 1 d . . .
H12 H 0.4126 1.2145 0.7278 0.033 Uiso 1 1 calc R . .
C13 C 0.5284(3) 1.15139(18) 0.72003(18) 0.0254(9) Uani 1 1 d . . .
H13 H 0.5773 1.1792 0.7022 0.030 Uiso 1 1 calc R . .
C14 C 0.5545(3) 1.08953(18) 0.73085(19) 0.0266(9) Uani 1 1 d . . .
H14 H 0.6213 1.0749 0.7199 0.032 Uiso 1 1 calc R . .
C15 C 0.4845(3) 1.04893(17) 0.75735(18) 0.0228(8) Uani 1 1 d . . .
H15 H 0.5037 1.0068 0.7650 0.027 Uiso 1 1 calc R . .
C16 C 0.4459(3) 0.82874(17) 1.01048(18) 0.0227(8) Uani 1 1 d . . .
H16 H 0.4239 0.8180 1.0513 0.027 Uiso 1 1 calc R . .
C17 C 0.5407(3) 0.86322(16) 1.00298(19) 0.0224(8) Uani 1 1 d . . .
H17 H 0.5676 0.8688 0.9622 0.027 Uiso 1 1 calc R . .
C18 C 0.5925(3) 0.88786(17) 1.05147(18) 0.0235(8) Uani 1 1 d . . .
H18 H 0.5676 0.8779 1.0919 0.028 Uiso 1 1 calc R . .
C19 C 0.6827(3) 0.92809(16) 1.04827(18) 0.0239(9) Uani 1 1 d . . .
C20 C 0.7281(3) 0.94793(18) 1.1039(2) 0.0310(9) Uani 1 1 d . . .
H20 H 0.7000 0.9347 1.1426 0.037 Uiso 1 1 calc R . .
C21 C 0.8136(4) 0.9866(2) 1.1032(2) 0.0441(12) Uani 1 1 d . . .
H21 H 0.8444 0.9993 1.1413 0.053 Uiso 1 1 calc R . .
C22 C 0.8540(3) 1.0066(2) 1.0479(3) 0.0434(12) Uani 1 1 d . . .
H22 H 0.9121 1.0336 1.0477 0.052 Uiso 1 1 calc R . .
C23 C 0.8106(3) 0.98761(19) 0.9921(2) 0.0400(11) Uani 1 1 d . . .
H23 H 0.8393 1.0013 0.9537 0.048 Uiso 1 1 calc R . .
C24 C 0.7246(3) 0.94847(17) 0.9923(2) 0.0293(9) Uani 1 1 d . . .
H24 H 0.6946 0.9357 0.9539 0.035 Uiso 1 1 calc R . .
C25 C 0.3849(3) 0.70987(16) 0.79854(17) 0.0200(8) Uani 1 1 d . . .
H25 H 0.3503 0.6715 0.7910 0.024 Uiso 1 1 calc R . .
C26 C 0.4745(3) 0.72467(16) 0.76260(17) 0.0198(8) Uani 1 1 d . . .
H26 H 0.5083 0.7632 0.7708 0.024 Uiso 1 1 calc R . .
C27 C 0.5135(3) 0.68795(17) 0.71836(17) 0.0203(8) Uani 1 1 d . . .
H27 H 0.4808 0.6487 0.7121 0.024 Uiso 1 1 calc R . .
C28 C 0.6016(3) 0.70230(17) 0.67864(17) 0.0205(8) Uani 1 1 d . . .
C29 C 0.6398(3) 0.65804(19) 0.63668(19) 0.0282(9) Uani 1 1 d . . .
H29 H 0.6085 0.6179 0.6347 0.034 Uiso 1 1 calc R . .
C30 C 0.7219(3) 0.6714(2) 0.5981(2) 0.0354(10) Uani 1 1 d . . .
H30 H 0.7460 0.6408 0.5695 0.042 Uiso 1 1 calc R . .
C31 C 0.7690(3) 0.7289(2) 0.60086(18) 0.0305(10) Uani 1 1 d . . .
H31 H 0.8263 0.7378 0.5748 0.037 Uiso 1 1 calc R . .
C32 C 0.7327(3) 0.77357(19) 0.64164(18) 0.0274(9) Uani 1 1 d . . .
H32 H 0.7649 0.8134 0.6431 0.033 Uiso 1 1 calc R . .
C33 C 0.6503(3) 0.76112(17) 0.68033(17) 0.0220(8) Uani 1 1 d . . .
H33 H 0.6263 0.7923 0.7083 0.026 Uiso 1 1 calc R . .
C34 C 0.7824(3) 0.73759(16) 0.40304(18) 0.0206(8) Uani 1 1 d . . .
H34 H 0.8103 0.7809 0.4080 0.025 Uiso 1 1 calc R . .
C35 C 0.7550(3) 0.72811(15) 0.33527(19) 0.0213(8) Uani 1 1 d . . .
H35A H 0.8131 0.7434 0.3095 0.026 Uiso 1 1 calc R . .
H35B H 0.6942 0.7544 0.3255 0.026 Uiso 1 1 calc R . .
C36 C 0.7307(3) 0.66025(16) 0.31569(17) 0.0212(8) Uani 1 1 d . . .
H36 H 0.7277 0.6584 0.2692 0.025 Uiso 1 1 calc R . .
C37 C 0.8153(3) 0.61582(15) 0.33808(18) 0.0210(8) Uani 1 1 d . . .
H37A H 0.8776 0.6226 0.3122 0.025 Uiso 1 1 calc R . .
H37B H 0.7919 0.5724 0.3310 0.025 Uiso 1 1 calc R . .
C38 C 0.8454(3) 0.62287(16) 0.40677(18) 0.0216(8) Uani 1 1 d . . .
H38 H 0.9100 0.5984 0.4140 0.026 Uiso 1 1 calc R . .
C39 C 0.8669(3) 0.69093(16) 0.42350(18) 0.0222(8) Uani 1 1 d . . .
H39A H 0.9330 0.7035 0.4041 0.027 Uiso 1 1 calc R . .
H39B H 0.8755 0.6940 0.4692 0.027 Uiso 1 1 calc R . .
C40 C 0.6588(3) 0.78060(17) 0.47102(16) 0.0198(8) Uani 1 1 d . . .
H40 H 0.6954 0.8185 0.4646 0.024 Uiso 1 1 calc R . .
C41 C 0.5719(3) 0.78143(16) 0.51214(16) 0.0197(8) Uani 1 1 d . . .
H41 H 0.5322 0.7444 0.5167 0.024 Uiso 1 1 calc R . .
C42 C 0.5442(3) 0.83213(18) 0.54429(17) 0.0221(8) Uani 1 1 d . . .
H42 H 0.5813 0.8694 0.5357 0.027 Uiso 1 1 calc R . .
C43 C 0.4624(3) 0.83642(18) 0.59165(17) 0.0230(8) Uani 1 1 d . . .
C44 C 0.4449(3) 0.8935(2) 0.6213(2) 0.0326(10) Uani 1 1 d . . .
H44 H 0.4827 0.9294 0.6090 0.039 Uiso 1 1 calc R . .
C45 C 0.3729(3) 0.8978(2) 0.6687(2) 0.0391(11) Uani 1 1 d . . .
H45 H 0.3617 0.9368 0.6887 0.047 Uiso 1 1 calc R . .
C46 C 0.3177(3) 0.8466(2) 0.68689(19) 0.0344(11) Uani 1 1 d . . .
H46 H 0.2698 0.8498 0.7202 0.041 Uiso 1 1 calc R . .
C47 C 0.3318(3) 0.7901(2) 0.65664(19) 0.0309(10) Uani 1 1 d . . .
H47 H 0.2919 0.7547 0.6683 0.037 Uiso 1 1 calc R . .
C48 C 0.4039(3) 0.78507(18) 0.60949(17) 0.0240(8) Uani 1 1 d . . .
H48 H 0.4135 0.7461 0.5891 0.029 Uiso 1 1 calc R . .
C49 C 0.5604(3) 0.62653(16) 0.30093(17) 0.0217(8) Uani 1 1 d . . .
H49 H 0.5777 0.6274 0.2579 0.026 Uiso 1 1 calc R . .
C50 C 0.4575(3) 0.60790(15) 0.31854(19) 0.0226(8) Uani 1 1 d . . .
H50 H 0.4383 0.6109 0.3612 0.027 Uiso 1 1 calc R . .
C51 C 0.3879(3) 0.58654(16) 0.27773(19) 0.0229(8) Uani 1 1 d . . .
H51 H 0.4084 0.5849 0.2353 0.027 Uiso 1 1 calc R . .
C52 C 0.2826(3) 0.56527(16) 0.29231(19) 0.0212(8) Uani 1 1 d . . .
C53 C 0.2173(3) 0.54860(18) 0.2429(2) 0.0286(9) Uani 1 1 d . . .
H53 H 0.2425 0.5488 0.2013 0.034 Uiso 1 1 calc R . .
C54 C 0.1156(3) 0.53172(17) 0.2549(2) 0.0320(10) Uani 1 1 d . . .
H54 H 0.0714 0.5205 0.2214 0.038 Uiso 1 1 calc R . .
C55 C 0.0786(3) 0.53124(17) 0.3149(2) 0.0331(11) Uani 1 1 d . . .
H55 H 0.0086 0.5206 0.3227 0.040 Uiso 1 1 calc R . .
C56 C 0.1434(3) 0.54630(16) 0.3640(2) 0.0280(9) Uani 1 1 d . . .
H56 H 0.1178 0.5456 0.4055 0.034 Uiso 1 1 calc R . .
C57 C 0.2447(3) 0.56232(16) 0.35302(19) 0.0247(9) Uani 1 1 d . . .
H57 H 0.2891 0.5714 0.3871 0.030 Uiso 1 1 calc R . .
C58 C 0.7844(3) 0.54666(16) 0.47682(16) 0.0200(8) Uani 1 1 d . . .
H58 H 0.8524 0.5301 0.4753 0.024 Uiso 1 1 calc R . .
C59 C 0.7073(3) 0.51506(16) 0.51395(16) 0.0198(8) Uani 1 1 d . . .
H59 H 0.6421 0.5345 0.5197 0.024 Uiso 1 1 calc R . .
C60 C 0.7243(3) 0.45988(17) 0.54039(17) 0.0233(8) Uani 1 1 d . . .
H60 H 0.7925 0.4438 0.5379 0.028 Uiso 1 1 calc R . .
C61 C 0.6479(3) 0.42144(17) 0.57309(18) 0.0234(8) Uani 1 1 d . . .
C62 C 0.6753(3) 0.36157(17) 0.59359(19) 0.0275(9) Uani 1 1 d . . .
H62 H 0.7442 0.3474 0.5883 0.033 Uiso 1 1 calc R . .
C63 C 0.6033(3) 0.32276(18) 0.6214(2) 0.0338(10) Uani 1 1 d . . .
H63 H 0.6228 0.2821 0.6346 0.041 Uiso 1 1 calc R . .
C64 C 0.5036(3) 0.34296(19) 0.63012(19) 0.0329(10) Uani 1 1 d . . .
H64 H 0.4543 0.3162 0.6492 0.040 Uiso 1 1 calc R . .
C65 C 0.4751(3) 0.4025(2) 0.6110(2) 0.0346(10) Uani 1 1 d . . .
H65 H 0.4064 0.4165 0.6174 0.042 Uiso 1 1 calc R . .
C66 C 0.5465(3) 0.44143(18) 0.58282(18) 0.0262(9) Uani 1 1 d . . .
H66 H 0.5263 0.4821 0.5699 0.031 Uiso 1 1 calc R . .
Cu1 Cu 0.40738(3) 0.830560(19) 0.87063(2) 0.01857(9) Uani 1 1 d . . .
Cu2 Cu 0.62545(3) 0.644284(19) 0.43659(2) 0.01858(9) Uani 1 1 d . . .
N1 N 0.2657(2) 0.87543(13) 0.86581(14) 0.0196(6) Uani 1 1 d . . .
N2 N 0.3904(2) 0.81222(14) 0.96427(14) 0.0203(7) Uani 1 1 d . . .
N3 N 0.3498(2) 0.74659(13) 0.84048(15) 0.0202(7) Uani 1 1 d . . .
N4 N 0.6899(2) 0.73167(13) 0.44251(14) 0.0186(6) Uani 1 1 d . . .
N5 N 0.6290(2) 0.64196(13) 0.34063(14) 0.0188(6) Uani 1 1 d . . .
N6 N 0.7637(2) 0.59622(13) 0.44594(14) 0.0191(6) Uani 1 1 d . . .

loop_
_atom_site_aniso_label
_atom_site_aniso_U_11
_atom_site_aniso_U_22
_atom_site_aniso_U_33
_atom_site_aniso_U_23
_atom_site_aniso_U_13
_atom_site_aniso_U_12
Br1 0.01227(16) 0.01684(16) 0.02879(19) 0.00344(16) 0.00325(15) -0.00122(13)
Br2 0.01336(17) 0.02664(18) 0.0298(2) 0.00479(17) 0.00546(16) -0.00165(14)
C1 0.0105(17) 0.0257(19) 0.031(2) 0.0047(16) 0.0045(15) 0.0008(14)
C2 0.0146(18) 0.031(2) 0.031(2) 0.0000(18) 0.0057(16) -0.0037(16)
C3 0.0188(19) 0.033(2) 0.023(2) 0.0080(17) 0.0058(15) -0.0085(16)
C4 0.0168(18) 0.0233(19) 0.039(2) 0.0102(19) 0.0065(17) -0.0061(14)
C5 0.0203(18) 0.0203(19) 0.031(2) 0.0034(17) 0.0004(17) -0.0055(14)
C6 0.0138(17) 0.026(2) 0.031(2) 0.0034(17) 0.0005(16) -0.0058(14)
C7 0.0128(17) 0.0225(19) 0.024(2) -0.0047(15) 0.0017(14) 0.0013(14)
C8 0.0180(18) 0.0192(18) 0.023(2) -0.0003(15) 0.0046(15) 0.0020(13)
C9 0.0169(19) 0.0194(18) 0.024(2) -0.0017(16) 0.0033(15) 0.0027(14)
C10 0.0195(19) 0.0199(19) 0.023(2) -0.0027(15) -0.0010(15) 0.0029(15)
C11 0.023(2) 0.019(2) 0.033(2) 0.0015(16) -0.0003(17) 0.0051(15)
C12 0.031(2) 0.0186(19) 0.034(2) 0.0018(17) -0.0027(18) -0.0002(17)
C13 0.026(2) 0.026(2) 0.024(2) -0.0005(17) -0.0008(17) -0.0090(17)
C14 0.024(2) 0.029(2) 0.027(2) -0.0005(18) 0.0020(17) -0.0012(17)
C15 0.022(2) 0.0170(18) 0.030(2) -0.0012(16) 0.0003(17) 0.0017(15)
C16 0.0217(19) 0.0232(19) 0.023(2) 0.0041(15) 0.0056(15) 0.0040(15)
C17 0.0184(18) 0.0246(19) 0.024(2) 0.0005(16) 0.0006(16) -0.0003(14)
C18 0.0224(19) 0.024(2) 0.024(2) 0.0020(16) -0.0001(16) 0.0043(15)
C19 0.023(2) 0.0159(18) 0.033(2) -0.0035(16) -0.0040(17) 0.0067(15)
C20 0.031(2) 0.032(2) 0.030(2) -0.0096(18) -0.0032(18) 0.0010(18)
C21 0.042(3) 0.041(3) 0.050(3) -0.019(2) -0.013(2) -0.004(2)
C22 0.027(2) 0.027(2) 0.076(4) 0.003(2) -0.012(2) -0.0081(18)
C23 0.032(2) 0.034(2) 0.054(3) 0.017(2) -0.008(2) -0.0086(18)
C24 0.027(2) 0.028(2) 0.033(2) 0.0084(19) -0.010(2) -0.0034(16)
C25 0.021(2) 0.0143(17) 0.025(2) 0.0029(15) -0.0053(16) -0.0006(14)
C26 0.0142(17) 0.0184(18) 0.027(2) 0.0034(16) -0.0022(15) 0.0016(14)
C27 0.0187(19) 0.0172(18) 0.025(2) 0.0014(15) -0.0087(16) 0.0019(14)
C28 0.0190(18) 0.0228(19) 0.0197(19) -0.0019(15) -0.0070(15) 0.0074(15)
C29 0.023(2) 0.030(2) 0.032(2) -0.0078(18) -0.0066(17) 0.0037(17)
C30 0.028(2) 0.050(3) 0.028(2) -0.015(2) -0.0019(18) 0.014(2)
C31 0.017(2) 0.049(3) 0.025(2) -0.0005(19) -0.0022(16) 0.0030(18)
C32 0.022(2) 0.038(2) 0.023(2) 0.0027(18) 0.0010(16) -0.0012(17)
C33 0.024(2) 0.026(2) 0.0161(19) 0.0000(15) 0.0001(15) 0.0036(16)
C34 0.0182(18) 0.0164(18) 0.027(2) -0.0014(16) 0.0073(16) -0.0042(14)
C35 0.0224(18) 0.0170(17) 0.024(2) 0.0001(16) 0.0085(17) -0.0033(14)
C36 0.0201(19) 0.0214(18) 0.022(2) 0.0004(15) 0.0089(15) -0.0023(14)
C37 0.0192(17) 0.0155(17) 0.028(2) -0.0026(16) 0.0092(16) -0.0023(13)
C38 0.0140(17) 0.0208(18) 0.030(2) 0.0046(16) 0.0071(15) 0.0013(14)
C39 0.0150(17) 0.0261(19) 0.026(2) -0.0012(15) 0.0048(16) -0.0046(15)
C40 0.0168(18) 0.0194(18) 0.023(2) -0.0012(15) -0.0001(15) -0.0002(14)
C41 0.0153(18) 0.0222(18) 0.0218(19) -0.0010(15) -0.0002(15) 0.0010(14)
C42 0.0188(19) 0.0244(19) 0.023(2) -0.0021(16) -0.0019(15) 0.0038(15)
C43 0.0158(18) 0.033(2) 0.021(2) -0.0040(16) -0.0039(15) 0.0080(15)
C44 0.027(2) 0.032(2) 0.040(3) -0.0114(19) 0.0037(19) 0.0053(17)
C45 0.040(3) 0.043(3) 0.035(3) -0.015(2) 0.005(2) 0.013(2)
C46 0.028(2) 0.055(3) 0.021(2) -0.001(2) 0.0038(18) 0.020(2)
C47 0.022(2) 0.042(3) 0.029(2) 0.0072(19) 0.0008(18) 0.0085(18)
C48 0.0186(19) 0.033(2) 0.021(2) 0.0019(16) -0.0008(16) 0.0097(16)
C49 0.0245(19) 0.0195(18) 0.0211(19) 0.0040(15) 0.0060(16) 0.0030(15)
C50 0.023(2) 0.0154(17) 0.029(2) -0.0005(16) -0.0014(16) 0.0016(13)
C51 0.021(2) 0.0194(19) 0.028(2) -0.0007(16) 0.0003(16) 0.0051(15)
C52 0.023(2) 0.0091(17) 0.032(2) -0.0003(15) -0.0022(16) 0.0028(14)
C53 0.029(2) 0.021(2) 0.036(2) -0.0044(17) -0.0064(19) 0.0029(16)
C54 0.028(2) 0.018(2) 0.050(3) -0.0063(18) -0.015(2) -0.0002(16)
C55 0.020(2) 0.0188(19) 0.060(3) 0.0050(19) -0.002(2) -0.0025(15)
C56 0.024(2) 0.0200(19) 0.040(2) 0.0073(18) 0.0025(19) 0.0018(15)
C57 0.025(2) 0.0146(18) 0.035(2) 0.0055(15) -0.0074(17) 0.0000(15)
C58 0.0154(18) 0.0206(18) 0.024(2) -0.0006(15) 0.0045(14) 0.0013(14)
C59 0.0138(18) 0.023(2) 0.023(2) -0.0027(15) 0.0052(15) 0.0020(14)
C60 0.022(2) 0.025(2) 0.022(2) 0.0017(16) 0.0040(16) 0.0041(16)
C61 0.028(2) 0.023(2) 0.020(2) -0.0013(16) 0.0030(16) -0.0011(15)
C62 0.033(2) 0.023(2) 0.027(2) -0.0006(17) 0.0049(18) 0.0048(16)
C63 0.047(3) 0.018(2) 0.036(2) 0.0023(17) 0.006(2) -0.0050(19)
C64 0.043(3) 0.033(2) 0.023(2) 0.0045(18) 0.0035(19) -0.017(2)
C65 0.025(2) 0.049(3) 0.029(2) 0.003(2) 0.0066(19) -0.0052(19)
C66 0.023(2) 0.026(2) 0.030(2) 0.0057(17) 0.0010(17) -0.0010(16)
Cu1 0.0136(2) 0.0170(2) 0.0251(2) 0.00262(19) 0.00276(18) -0.00202(16)
Cu2 0.0137(2) 0.0173(2) 0.0247(2) 0.00084(19) 0.00485(19) -0.00105(17)
N1 0.0163(15) 0.0235(16) 0.0191(15) -0.0002(14) 0.0012(13) -0.0010(12)
N2 0.0126(15) 0.0241(16) 0.0241(17) 0.0041(13) 0.0016(13) -0.0029(12)
N3 0.0158(15) 0.0168(15) 0.0280(18) 0.0041(13) 0.0005(13) -0.0022(11)
N4 0.0177(15) 0.0173(15) 0.0207(16) -0.0004(13) 0.0025(13) -0.0018(11)
N5 0.0172(15) 0.0177(15) 0.0216(16) 0.0009(13) 0.0012(13) -0.0001(11)
N6 0.0145(15) 0.0206(15) 0.0221(17) 0.0010(13) 0.0040(12) -0.0008(12)

loop_
_atom_type_symbol
_atom_type_description
_atom_type_scat_dispersion_real
_atom_type_scat_dispersion_imag
_atom_type_scat_source
C C 0.0033 0.0016 'International Tables Vol C Tables 4.2.6.8 and 6.1.1.4'
H H 0.0000 0.0000 'International Tables Vol C Tables 4.2.6.8 and 6.1.1.4'
N N 0.0061 0.0033 'International Tables Vol C Tables 4.2.6.8 and 6.1.1.4'
Cu Cu 0.3201 1.2651 'International Tables Vol C Tables 4.2.6.8 and 6.1.1.4'
Br Br -0.2901 2.4595 'International Tables Vol C Tables 4.2.6.8 and 6.1.1.4'

loop_
_geom_angle_atom_site_label_1
_geom_angle_atom_site_label_2
_geom_angle_atom_site_label_3
_geom_angle
_geom_angle_site_symmetry_1
_geom_angle_site_symmetry_3
_geom_angle_publ_flag
N1 C1 C2 110.7(3) . . ?
N1 C1 C6 111.0(3) . . ?
C2 C1 C6 110.7(3) . . ?
N1 C1 H1 108.1 . . ?
C2 C1 H1 108.1 . . ?
C6 C1 H1 108.1 . . ?
C1 C2 C3 114.8(3) . . ?
C1 C2 H2A 108.6 . . ?
C3 C2 H2A 108.6 . . ?
C1 C2 H2B 108.6 . . ?
C3 C2 H2B 108.6 . . ?
H2A C2 H2B 107.5 . . ?
N2 C3 C4 111.6(3) . . ?
N2 C3 C2 109.2(3) . . ?
C4 C3 C2 110.8(3) . . ?
N2 C3 H3 108.4 . . ?
C4 C3 H3 108.4 . . ?
C2 C3 H3 108.4 . . ?
C3 C4 C5 115.5(3) . . ?
C3 C4 H4A 108.4 . . ?
C5 C4 H4A 108.4 . . ?
C3 C4 H4B 108.4 . . ?
C5 C4 H4B 108.4 . . ?
H4A C4 H4B 107.5 . . ?
N3 C5 C4 109.9(3) . . ?
N3 C5 C6 111.2(3) . . ?
C4 C5 C6 110.8(3) . . ?
N3 C5 H5 108.3 . . ?
C4 C5 H5 108.3 . . ?
C6 C5 H5 108.3 . . ?
C1 C6 C5 114.9(3) . . ?
C1 C6 H6A 108.5 . . ?
C5 C6 H6A 108.5 . . ?
C1 C6 H6B 108.5 . . ?
C5 C6 H6B 108.5 . . ?
H6A C6 H6B 107.5 . . ?
N1 C7 C8 121.2(3) . . ?
N1 C7 H7 119.4 . . ?
C8 C7 H7 119.4 . . ?
C9 C8 C7 123.8(3) . . ?
C9 C8 H8 118.1 . . ?
C7 C8 H8 118.1 . . ?
C8 C9 C10 125.9(3) . . ?
C8 C9 H9 117.0 . . ?
C10 C9 H9 117.0 . . ?
C11 C10 C15 118.6(3) . . ?
C11 C10 C9 119.1(3) . . ?
C15 C10 C9 122.3(3) . . ?
C12 C11 C10 120.5(4) . . ?
C12 C11 H11 119.8 . . ?
C10 C11 H11 119.8 . . ?
C13 C12 C11 120.4(4) . . ?
C13 C12 H12 119.8 . . ?
C11 C12 H12 119.8 . . ?
C12 C13 C14 119.5(4) . . ?
C12 C13 H13 120.3 . . ?
C14 C13 H13 120.3 . . ?
C15 C14 C13 120.8(4) . . ?
C15 C14 H14 119.6 . . ?
C13 C14 H14 119.6 . . ?
C14 C15 C10 120.3(3) . . ?
C14 C15 H15 119.8 . . ?
C10 C15 H15 119.8 . . ?
N2 C16 C17 122.4(3) . . ?
N2 C16 H16 118.8 . . ?
C17 C16 H16 118.8 . . ?
C18 C17 C16 122.6(4) . . ?
C18 C17 H17 118.7 . . ?
C16 C17 H17 118.7 . . ?
C17 C18 C19 126.6(4) . . ?
C17 C18 H18 116.7 . . ?
C19 C18 H18 116.7 . . ?
C24 C19 C20 118.6(4) . . ?
C24 C19 C18 122.8(3) . . ?
C20 C19 C18 118.6(4) . . ?
C21 C20 C19 120.7(4) . . ?
C21 C20 H20 119.7 . . ?
C19 C20 H20 119.7 . . ?
C22 C21 C20 120.2(4) . . ?
C22 C21 H21 119.9 . . ?
C20 C21 H21 119.9 . . ?
C21 C22 C23 120.3(4) . . ?
C21 C22 H22 119.8 . . ?
C23 C22 H22 119.8 . . ?
C22 C23 C24 119.9(5) . . ?
C22 C23 H23 120.0 . . ?
C24 C23 H23 120.0 . . ?
C19 C24 C23 120.3(4) . . ?
C19 C24 H24 119.9 . . ?
C23 C24 H24 119.9 . . ?
N3 C25 C26 122.1(3) . . ?
N3 C25 H25 118.9 . . ?
C26 C25 H25 118.9 . . ?
C27 C26 C25 124.2(3) . . ?
C27 C26 H26 117.9 . . ?
C25 C26 H26 117.9 . . ?
C26 C27 C28 126.1(3) . . ?
C26 C27 H27 116.9 . . ?
C28 C27 H27 116.9 . . ?
C29 C28 C33 117.7(4) . . ?
C29 C28 C27 120.7(3) . . ?
C33 C28 C27 121.6(3) . . ?
C30 C29 C28 121.3(4) . . ?
C30 C29 H29 119.3 . . ?
C28 C29 H29 119.3 . . ?
C31 C30 C29 120.1(4) . . ?
C31 C30 H30 120.0 . . ?
C29 C30 H30 120.0 . . ?
C30 C31 C32 119.8(4) . . ?
C30 C31 H31 120.1 . . ?
C32 C31 H31 120.1 . . ?
C33 C32 C31 120.8(4) . . ?
C33 C32 H32 119.6 . . ?
C31 C32 H32 119.6 . . ?
C32 C33 C28 120.3(4) . . ?
C32 C33 H33 119.9 . . ?
C28 C33 H33 119.9 . . ?
N4 C34 C35 110.5(3) . . ?
N4 C34 C39 110.9(3) . . ?
C35 C34 C39 110.7(3) . . ?
N4 C34 H34 108.2 . . ?
C35 C34 H34 108.2 . . ?
C39 C34 H34 108.2 . . ?
C34 C35 C36 115.9(3) . . ?
C34 C35 H35A 108.3 . . ?
C36 C35 H35A 108.3 . . ?
C34 C35 H35B 108.3 . . ?
C36 C35 H35B 108.3 . . ?
H35A C35 H35B 107.4 . . ?
N5 C36 C37 111.2(3) . . ?
N5 C36 C35 109.5(3) . . ?
C37 C36 C35 110.7(3) . . ?
N5 C36 H36 108.5 . . ?
C37 C36 H36 108.5 . . ?
C35 C36 H36 108.5 . . ?
C36 C37 C38 115.1(3) . . ?
C36 C37 H37A 108.5 . . ?
C38 C37 H37A 108.5 . . ?
C36 C37 H37B 108.5 . . ?
C38 C37 H37B 108.5 . . ?
H37A C37 H37B 107.5 . . ?
N6 C38 C39 111.6(3) . . ?
N6 C38 C37 109.2(3) . . ?
C39 C38 C37 111.5(3) . . ?
N6 C38 H38 108.1 . . ?
C39 C38 H38 108.1 . . ?
C37 C38 H38 108.1 . . ?
C38 C39 C34 114.9(3) . . ?
C38 C39 H39A 108.5 . . ?
C34 C39 H39A 108.5 . . ?
C38 C39 H39B 108.5 . . ?
C34 C39 H39B 108.5 . . ?
H39A C39 H39B 107.5 . . ?
N4 C40 C41 123.6(3) . . ?
N4 C40 H40 118.2 . . ?
C41 C40 H40 118.2 . . ?
C42 C41 C40 122.7(3) . . ?
C42 C41 H41 118.7 . . ?
C40 C41 H41 118.7 . . ?
C41 C42 C43 126.9(4) . . ?
C41 C42 H42 116.5 . . ?
C43 C42 H42 116.5 . . ?
C48 C43 C44 118.6(4) . . ?
C48 C43 C42 122.3(3) . . ?
C44 C43 C42 119.1(4) . . ?
C45 C44 C43 120.2(4) . . ?
C45 C44 H44 119.9 . . ?
C43 C44 H44 119.9 . . ?
C46 C45 C44 120.7(4) . . ?
C46 C45 H45 119.7 . . ?
C44 C45 H45 119.7 . . ?
C45 C46 C47 119.8(4) . . ?
C45 C46 H46 120.1 . . ?
C47 C46 H46 120.1 . . ?
C48 C47 C46 120.0(4) . . ?
C48 C47 H47 120.0 . . ?
C46 C47 H47 120.0 . . ?
C47 C48 C43 120.6(4) . . ?
C47 C48 H48 119.7 . . ?
C43 C48 H48 119.7 . . ?
N5 C49 C50 122.8(3) . . ?
N5 C49 H49 118.6 . . ?
C50 C49 H49 118.6 . . ?
C51 C50 C49 123.1(4) . . ?
C51 C50 H50 118.4 . . ?
C49 C50 H50 118.4 . . ?
C50 C51 C52 126.3(4) . . ?
C50 C51 H51 116.9 . . ?
C52 C51 H51 116.9 . . ?
C57 C52 C53 118.9(3) . . ?
C57 C52 C51 122.6(4) . . ?
C53 C52 C51 118.5(4) . . ?
C54 C53 C52 119.8(4) . . ?
C54 C53 H53 120.1 . . ?
C52 C53 H53 120.1 . . ?
C55 C54 C53 120.4(4) . . ?
C55 C54 H54 119.8 . . ?
C53 C54 H54 119.8 . . ?
C54 C55 C56 120.0(4) . . ?
C54 C55 H55 120.0 . . ?
C56 C55 H55 120.0 . . ?
C57 C56 C55 120.3(4) . . ?
C57 C56 H56 119.8 . . ?
C55 C56 H56 119.8 . . ?
C56 C57 C52 120.5(4) . . ?
C56 C57 H57 119.8 . . ?
C52 C57 H57 119.8 . . ?
N6 C58 C59 121.9(3) . . ?
N6 C58 H58 119.0 . . ?
C59 C58 H58 119.0 . . ?
C60 C59 C58 122.5(3) . . ?
C60 C59 H59 118.8 . . ?
C58 C59 H59 118.8 . . ?
C59 C60 C61 126.3(4) . . ?
C59 C60 H60 116.9 . . ?
C61 C60 H60 116.9 . . ?
C66 C61 C62 118.1(3) . . ?
C66 C61 C60 122.3(3) . . ?
C62 C61 C60 119.6(3) . . ?
C63 C62 C61 120.9(4) . . ?
C63 C62 H62 119.5 . . ?
C61 C62 H62 119.5 . . ?
C64 C63 C62 120.2(4) . . ?
C64 C63 H63 119.9 . . ?
C62 C63 H63 119.9 . . ?
C63 C64 C65 119.9(4) . . ?
C63 C64 H64 120.0 . . ?
C65 C64 H64 120.0 . . ?
C66 C65 C64 120.2(4) . . ?
C66 C65 H65 119.9 . . ?
C64 C65 H65 119.9 . . ?
C65 C66 C61 120.6(4) . . ?
C65 C66 H66 119.7 . . ?
C61 C66 H66 119.7 . . ?
N3 Cu1 N2 95.85(12) . . ?
N3 Cu1 N1 93.91(11) . . ?
N2 Cu1 N1 92.44(12) . . ?
N3 Cu1 Br1 123.16(9) . . ?
N2 Cu1 Br1 120.91(8) . . ?
N1 Cu1 Br1 122.87(8) . . ?
N4 Cu2 N5 94.28(12) . . ?
N4 Cu2 N6 95.45(11) . . ?
N5 Cu2 N6 93.74(12) . . ?
N4 Cu2 Br2 122.98(8) . . ?
N5 Cu2 Br2 120.71(8) . . ?
N6 Cu2 Br2 122.31(8) . . ?
C7 N1 C1 118.2(3) . . ?
C7 N1 Cu1 128.9(2) . . ?
C1 N1 Cu1 112.5(2) . . ?
C16 N2 C3 116.9(3) . . ?
C16 N2 Cu1 130.3(2) . . ?
C3 N2 Cu1 112.3(2) . . ?
C25 N3 C5 118.1(3) . . ?
C25 N3 Cu1 129.2(3) . . ?
C5 N3 Cu1 112.7(2) . . ?
C40 N4 C34 117.5(3) . . ?
C40 N4 Cu2 130.4(2) . . ?
C34 N4 Cu2 111.9(2) . . ?
C49 N5 C36 116.7(3) . . ?
C49 N5 Cu2 131.2(3) . . ?
C36 N5 Cu2 112.1(2) . . ?
C58 N6 C38 117.9(3) . . ?
C58 N6 Cu2 130.0(2) . . ?
C38 N6 Cu2 112.0(2) . . ?

loop_
_geom_bond_atom_site_label_1
_geom_bond_atom_site_label_2
_geom_bond_distance
_geom_bond_site_symmetry_2
_geom_bond_publ_flag
Br1 Cu1 2.4068(7) . ?
Br2 Cu2 2.4044(7) . ?
C1 N1 1.474(4) . ?
C1 C2 1.526(5) . ?
C1 C6 1.527(5) . ?
C1 H1 1.0000 . ?
C2 C3 1.541(5) . ?
C2 H2A 0.9900 . ?
C2 H2B 0.9900 . ?
C3 N2 1.479(4) . ?
C3 C4 1.527(5) . ?
C3 H3 1.0000 . ?
C4 C5 1.532(6) . ?
C4 H4A 0.9900 . ?
C4 H4B 0.9900 . ?
C5 N3 1.466(4) . ?
C5 C6 1.534(5) . ?
C5 H5 1.0000 . ?
C6 H6A 0.9900 . ?
C6 H6B 0.9900 . ?
C7 N1 1.274(4) . ?
C7 C8 1.443(5) . ?
C7 H7 0.9500 . ?
C8 C9 1.329(5) . ?
C8 H8 0.9500 . ?
C9 C10 1.467(5) . ?
C9 H9 0.9500 . ?
C10 C11 1.393(5) . ?
C10 C15 1.402(5) . ?
C11 C12 1.391(5) . ?
C11 H11 0.9500 . ?
C12 C13 1.379(5) . ?
C12 H12 0.9500 . ?
C13 C14 1.386(6) . ?
C13 H13 0.9500 . ?
C14 C15 1.379(5) . ?
C14 H14 0.9500 . ?
C15 H15 0.9500 . ?
C16 N2 1.274(5) . ?
C16 C17 1.442(5) . ?
C16 H16 0.9500 . ?
C17 C18 1.346(5) . ?
C17 H17 0.9500 . ?
C18 C19 1.453(5) . ?
C18 H18 0.9500 . ?
C19 C24 1.389(6) . ?
C19 C20 1.398(5) . ?
C20 C21 1.383(6) . ?
C20 H20 0.9500 . ?
C21 C22 1.365(7) . ?
C21 H21 0.9500 . ?
C22 C23 1.385(7) . ?
C22 H22 0.9500 . ?
C23 C24 1.393(5) . ?
C23 H23 0.9500 . ?
C24 H24 0.9500 . ?
C25 N3 1.278(5) . ?
C25 C26 1.429(5) . ?
C25 H25 0.9500 . ?
C26 C27 1.332(5) . ?
C26 H26 0.9500 . ?
C27 C28 1.458(5) . ?
C27 H27 0.9500 . ?
C28 C29 1.397(5) . ?
C28 C33 1.409(5) . ?
C29 C30 1.379(6) . ?
C29 H29 0.9500 . ?
C30 C31 1.375(6) . ?
C30 H30 0.9500 . ?
C31 C32 1.379(5) . ?
C31 H31 0.9500 . ?
C32 C33 1.378(5) . ?
C32 H32 0.9500 . ?
C33 H33 0.9500 . ?
C34 N4 1.473(4) . ?
C34 C35 1.511(5) . ?
C34 C39 1.545(5) . ?
C34 H34 1.0000 . ?
C35 C36 1.544(5) . ?
C35 H35A 0.9900 . ?
C35 H35B 0.9900 . ?
C36 N5 1.475(4) . ?
C36 C37 1.528(5) . ?
C36 H36 1.0000 . ?
C37 C38 1.532(5) . ?
C37 H37A 0.9900 . ?
C37 H37B 0.9900 . ?
C38 N6 1.467(4) . ?
C38 C39 1.526(5) . ?
C38 H38 1.0000 . ?
C39 H39A 0.9900 . ?
C39 H39B 0.9900 . ?
C40 N4 1.278(4) . ?
C40 C41 1.431(5) . ?
C40 H40 0.9500 . ?
C41 C42 1.335(5) . ?
C41 H41 0.9500 . ?
C42 C43 1.471(5) . ?
C42 H42 0.9500 . ?
C43 C48 1.389(5) . ?
C43 C44 1.396(5) . ?
C44 C45 1.382(6) . ?
C44 H44 0.9500 . ?
C45 C46 1.366(6) . ?
C45 H45 0.9500 . ?
C46 C47 1.385(6) . ?
C46 H46 0.9500 . ?
C47 C48 1.381(5) . ?
C47 H47 0.9500 . ?
C48 H48 0.9500 . ?
C49 N5 1.275(5) . ?
C49 C50 1.441(5) . ?
C49 H49 0.9500 . ?
C50 C51 1.338(5) . ?
C50 H50 0.9500 . ?
C51 C52 1.472(5) . ?
C51 H51 0.9500 . ?
C52 C57 1.393(5) . ?
C52 C53 1.402(5) . ?
C53 C54 1.391(6) . ?
C53 H53 0.9500 . ?
C54 C55 1.373(6) . ?
C54 H54 0.9500 . ?
C55 C56 1.386(6) . ?
C55 H55 0.9500 . ?
C56 C57 1.377(5) . ?
C56 H56 0.9500 . ?
C57 H57 0.9500 . ?
C58 N6 1.279(4) . ?
C58 C59 1.445(5) . ?
C58 H58 0.9500 . ?
C59 C60 1.329(5) . ?
C59 H59 0.9500 . ?
C60 C61 1.466(5) . ?
C60 H60 0.9500 . ?
C61 C66 1.398(5) . ?
C61 C62 1.400(5) . ?
C62 C63 1.385(6) . ?
C62 H62 0.9500 . ?
C63 C64 1.374(6) . ?
C63 H63 0.9500 . ?
C64 C65 1.388(6) . ?
C64 H64 0.9500 . ?
C65 C66 1.385(5) . ?
C65 H65 0.9500 . ?
C66 H66 0.9500 . ?
Cu1 N3 2.051(3) . ?
Cu1 N2 2.059(3) . ?
Cu1 N1 2.075(3) . ?
Cu2 N4 2.052(3) . ?
Cu2 N5 2.060(3) . ?
Cu2 N6 2.075(3) . ?

loop_
_geom_torsion_atom_site_label_1
_geom_torsion_atom_site_label_2
_geom_torsion_atom_site_label_3
_geom_torsion_atom_site_label_4
_geom_torsion
_geom_torsion_site_symmetry_1
_geom_torsion_site_symmetry_2
_geom_torsion_site_symmetry_3
_geom_torsion_site_symmetry_4
_geom_torsion_publ_flag
N1 C1 C2 C3 -72.0(4) . . . . ?
C6 C1 C2 C3 51.4(4) . . . . ?
C1 C2 C3 N2 73.1(4) . . . . ?
C1 C2 C3 C4 -50.3(4) . . . . ?
N2 C3 C4 C5 -72.8(4) . . . . ?
C2 C3 C4 C5 49.2(4) . . . . ?
C3 C4 C5 N3 74.0(4) . . . . ?
C3 C4 C5 C6 -49.3(4) . . . . ?
N1 C1 C6 C5 71.7(4) . . . . ?
C2 C1 C6 C5 -51.6(4) . . . . ?
N3 C5 C6 C1 -72.2(4) . . . . ?
C4 C5 C6 C1 50.3(4) . . . . ?
N1 C7 C8 C9 -177.8(4) . . . . ?
C7 C8 C9 C10 178.9(3) . . . . ?
C8 C9 C10 C11 -174.0(4) . . . . ?
C8 C9 C10 C15 5.8(6) . . . . ?
C15 C10 C11 C12 0.0(6) . . . . ?
C9 C10 C11 C12 179.9(4) . . . . ?
C10 C11 C12 C13 0.1(6) . . . . ?
C11 C12 C13 C14 0.3(6) . . . . ?
C12 C13 C14 C15 -0.8(6) . . . . ?
C13 C14 C15 C10 0.9(6) . . . . ?
C11 C10 C15 C14 -0.5(6) . . . . ?
C9 C10 C15 C14 179.6(4) . . . . ?
N2 C16 C17 C18 171.1(4) . . . . ?
C16 C17 C18 C19 -173.7(3) . . . . ?
C17 C18 C19 C24 2.8(6) . . . . ?
C17 C18 C19 C20 -178.2(4) . . . . ?
C24 C19 C20 C21 -0.5(6) . . . . ?
C18 C19 C20 C21 -179.5(4) . . . . ?
C19 C20 C21 C22 0.8(7) . . . . ?
C20 C21 C22 C23 -0.9(7) . . . . ?
C21 C22 C23 C24 0.7(7) . . . . ?
C20 C19 C24 C23 0.3(6) . . . . ?
C18 C19 C24 C23 179.3(4) . . . . ?
C22 C23 C24 C19 -0.4(6) . . . . ?
N3 C25 C26 C27 -179.8(4) . . . . ?
C25 C26 C27 C28 177.0(3) . . . . ?
C26 C27 C28 C29 175.6(4) . . . . ?
C26 C27 C28 C33 -5.4(6) . . . . ?
C33 C28 C29 C30 -0.3(6) . . . . ?
C27 C28 C29 C30 178.8(4) . . . . ?
C28 C29 C30 C31 0.9(6) . . . . ?
C29 C30 C31 C32 -1.1(6) . . . . ?
C30 C31 C32 C33 0.8(6) . . . . ?
C31 C32 C33 C28 -0.2(6) . . . . ?
C29 C28 C33 C32 -0.1(5) . . . . ?
C27 C28 C33 C32 -179.2(3) . . . . ?
N4 C34 C35 C36 -73.2(4) . . . . ?
C39 C34 C35 C36 50.1(4) . . . . ?
C34 C35 C36 N5 72.9(4) . . . . ?
C34 C35 C36 C37 -49.9(4) . . . . ?
N5 C36 C37 C38 -72.9(4) . . . . ?
C35 C36 C37 C38 49.0(4) . . . . ?
C36 C37 C38 N6 74.1(4) . . . . ?
C36 C37 C38 C39 -49.7(4) . . . . ?
N6 C38 C39 C34 -72.6(4) . . . . ?
C37 C38 C39 C34 49.8(4) . . . . ?
N4 C34 C39 C38 73.1(4) . . . . ?
C35 C34 C39 C38 -49.9(4) . . . . ?
N4 C40 C41 C42 176.0(4) . . . . ?
C40 C41 C42 C43 -174.2(3) . . . . ?
C41 C42 C43 C48 1.4(6) . . . . ?
C41 C42 C43 C44 179.1(4) . . . . ?
C48 C43 C44 C45 1.8(6) . . . . ?
C42 C43 C44 C45 -176.0(4) . . . . ?
C43 C44 C45 C46 -0.2(7) . . . . ?
C44 C45 C46 C47 -1.8(7) . . . . ?
C45 C46 C47 C48 2.0(6) . . . . ?
C46 C47 C48 C43 -0.4(6) . . . . ?
C44 C43 C48 C47 -1.5(6) . . . . ?
C42 C43 C48 C47 176.2(3) . . . . ?
N5 C49 C50 C51 -174.1(3) . . . . ?
C49 C50 C51 C52 178.5(3) . . . . ?
C50 C51 C52 C57 -3.3(6) . . . . ?
C50 C51 C52 C53 175.4(4) . . . . ?
C57 C52 C53 C54 2.3(5) . . . . ?
C51 C52 C53 C54 -176.4(3) . . . . ?
C52 C53 C54 C55 0.0(6) . . . . ?
C53 C54 C55 C56 -1.4(6) . . . . ?
C54 C55 C56 C57 0.6(5) . . . . ?
C55 C56 C57 C52 1.8(5) . . . . ?
C53 C52 C57 C56 -3.2(5) . . . . ?
C51 C52 C57 C56 175.4(3) . . . . ?
N6 C58 C59 C60 172.1(4) . . . . ?
C58 C59 C60 C61 -173.1(4) . . . . ?
C59 C60 C61 C66 -3.5(6) . . . . ?
C59 C60 C61 C62 174.1(4) . . . . ?
C66 C61 C62 C63 1.4(6) . . . . ?
C60 C61 C62 C63 -176.3(4) . . . . ?
C61 C62 C63 C64 -0.9(6) . . . . ?
C62 C63 C64 C65 -0.1(6) . . . . ?
C63 C64 C65 C66 0.5(6) . . . . ?
C64 C65 C66 C61 0.0(6) . . . . ?
C62 C61 C66 C65 -1.0(6) . . . . ?
C60 C61 C66 C65 176.6(4) . . . . ?
C8 C7 N1 C1 179.8(3) . . . . ?
C8 C7 N1 Cu1 7.4(5) . . . . ?
C2 C1 N1 C7 -111.3(4) . . . . ?
C6 C1 N1 C7 125.4(3) . . . . ?
C2 C1 N1 Cu1 62.3(3) . . . . ?
C6 C1 N1 Cu1 -61.0(3) . . . . ?
N3 Cu1 N1 C7 -140.4(3) . . . . ?
N2 Cu1 N1 C7 123.6(3) . . . . ?
Br1 Cu1 N1 C7 -6.2(4) . . . . ?
N3 Cu1 N1 C1 46.9(2) . . . . ?
N2 Cu1 N1 C1 -49.2(2) . . . . ?
Br1 Cu1 N1 C1 -178.9(2) . . . . ?
C17 C16 N2 C3 -174.2(3) . . . . ?
C17 C16 N2 Cu1 -3.7(5) . . . . ?
C4 C3 N2 C16 -129.8(4) . . . . ?
C2 C3 N2 C16 107.3(4) . . . . ?
C4 C3 N2 Cu1 58.0(3) . . . . ?
C2 C3 N2 Cu1 -64.9(3) . . . . ?
N3 Cu1 N2 C16 145.8(3) . . . . ?
N1 Cu1 N2 C16 -120.0(3) . . . . ?
Br1 Cu1 N2 C16 11.2(4) . . . . ?
N3 Cu1 N2 C3 -43.4(2) . . . . ?
N1 Cu1 N2 C3 50.8(2) . . . . ?
Br1 Cu1 N2 C3 -178.0(2) . . . . ?
C26 C25 N3 C5 177.2(3) . . . . ?
C26 C25 N3 Cu1 -2.3(5) . . . . ?
C4 C5 N3 C25 119.2(4) . . . . ?
C6 C5 N3 C25 -117.7(4) . . . . ?
C4 C5 N3 Cu1 -61.1(3) . . . . ?
C6 C5 N3 Cu1 61.9(4) . . . . ?
N2 Cu1 N3 C25 -134.8(3) . . . . ?
N1 Cu1 N3 C25 132.3(3) . . . . ?
Br1 Cu1 N3 C25 -1.7(4) . . . . ?
N2 Cu1 N3 C5 45.6(2) . . . . ?
N1 Cu1 N3 C5 -47.2(2) . . . . ?
Br1 Cu1 N3 C5 178.78(19) . . . . ?
C41 C40 N4 C34 -178.3(3) . . . . ?
C41 C40 N4 Cu2 6.9(5) . . . . ?
C35 C34 N4 C40 -113.8(4) . . . . ?
C39 C34 N4 C40 123.0(3) . . . . ?
C35 C34 N4 Cu2 61.9(3) . . . . ?
C39 C34 N4 Cu2 -61.2(3) . . . . ?
N5 Cu2 N4 C40 127.0(3) . . . . ?
N6 Cu2 N4 C40 -138.8(3) . . . . ?
Br2 Cu2 N4 C40 -4.2(4) . . . . ?
N5 Cu2 N4 C34 -48.0(2) . . . . ?
N6 Cu2 N4 C34 46.2(2) . . . . ?
Br2 Cu2 N4 C34 -179.25(19) . . . . ?
C50 C49 N5 C36 -179.7(3) . . . . ?
C50 C49 N5 Cu2 1.9(5) . . . . ?
C37 C36 N5 C49 -117.7(3) . . . . ?
C35 C36 N5 C49 119.7(3) . . . . ?
C37 C36 N5 Cu2 61.0(3) . . . . ?
C35 C36 N5 Cu2 -61.6(3) . . . . ?
N4 Cu2 N5 C49 -133.0(3) . . . . ?
N6 Cu2 N5 C49 131.3(3) . . . . ?
Br2 Cu2 N5 C49 -0.2(4) . . . . ?
N4 Cu2 N5 C36 48.6(2) . . . . ?
N6 Cu2 N5 C36 -47.2(2) . . . . ?
Br2 Cu2 N5 C36 -178.60(18) . . . . ?
C59 C58 N6 C38 -176.5(3) . . . . ?
C59 C58 N6 Cu2 -1.4(5) . . . . ?
C39 C38 N6 C58 -124.0(3) . . . . ?
C37 C38 N6 C58 112.2(4) . . . . ?
C39 C38 N6 Cu2 60.0(3) . . . . ?
C37 C38 N6 Cu2 -63.8(3) . . . . ?
N4 Cu2 N6 C58 139.2(3) . . . . ?
N5 Cu2 N6 C58 -126.1(3) . . . . ?
Br2 Cu2 N6 C58 4.2(4) . . . . ?
N4 Cu2 N6 C38 -45.4(2) . . . . ?
N5 Cu2 N6 C38 49.3(2) . . . . ?
Br2 Cu2 N6 C38 179.57(19) . . . . ?
